data_4123254
loop_
_publ_author_name
'Zeng, Rong'
'Dong, Guangbin'

_publ_section_title
;
 Rh-Catalyzed Decarbonylative Coupling with Alkynes via C-C Activation of
 Isatins.
;
_journal_issue 4
_journal_name_full 'Journal of the American Chemical Society'
_journal_page_first 1408
_journal_page_last 1411
_journal_paper_doi 10.1021/ja512306a
_journal_volume 137
_journal_year 2015
_chemical_formula_moiety 'C24 H20 N2 O3'
_chemical_formula_sum 'C24 H20 N2 O3'
_chemical_formula_weight 384.42
_chemical_name_systematic
;
 ?
;
_space_group_crystal_system monoclinic
_space_group_IT_number 14
_space_group_name_Hall '-P 2yn'
_space_group_name_H-M_alt 'P 1 21/n 1'
_symmetry_space_group_name_Hall '-P 2yn'
_symmetry_space_group_name_H-M 'P 1 21/n 1'
_atom_sites_solution_hydrogens geom
_audit_creation_method SHELXL-2013
_cell_angle_alpha 90
_cell_angle_beta 94.193(5)
_cell_angle_gamma 90
_cell_formula_units_Z 4
_cell_length_a 8.7932(19)
_cell_length_b 14.204(3)
_cell_length_c 15.309(3)
_cell_measurement_reflns_used 4550
_cell_measurement_temperature 100(2)
_cell_measurement_theta_max 27.5
_cell_measurement_theta_min 3.0
_cell_volume 1907.0(7)
_computing_cell_refinement 'CrystalClear (Rigaku Inc., 2008)'
_computing_data_collection 'CrystalClear (Rigaku Inc., 2008)'
_computing_data_reduction 'CrystalClear (Rigaku Inc., 2008)'
_computing_molecular_graphics 'XP SHELXTL/PC, Siemens Analytical'
_computing_publication_material 'XP SHELXTL/PC, Siemens Analytical'
_computing_structure_refinement 'SHELXL-2013 (Sheldrick, 2013)'
_computing_structure_solution
;

SIR97 - Altomare A., Burla M.C., Camalli M., Cascarano G.L., Giacovazzo C., 
Guagliardi A., Moliterni A.G.G., Polidori G.,Spagna R.
;
_diffrn_ambient_temperature 100(2)
_diffrn_measured_fraction_theta_full 0.998
_diffrn_measured_fraction_theta_max 0.998
_diffrn_measurement_device_type 'Rigaku AFC-12 with Saturn 724+ CCD'
_diffrn_measurement_method \w-scans
_diffrn_radiation_type MoK\a
_diffrn_radiation_wavelength 0.71073
_diffrn_reflns_av_R_equivalents 0.0548
_diffrn_reflns_av_unetI/netI 0.0466
_diffrn_reflns_Laue_measured_fraction_full 0.998
_diffrn_reflns_Laue_measured_fraction_max 0.998
_diffrn_reflns_limit_h_max 11
_diffrn_reflns_limit_h_min -11
_diffrn_reflns_limit_k_max 18
_diffrn_reflns_limit_k_min -18
_diffrn_reflns_limit_l_max 19
_diffrn_reflns_limit_l_min -19
_diffrn_reflns_number 23716
_diffrn_reflns_point_group_measured_fraction_full 0.998
_diffrn_reflns_point_group_measured_fraction_max 0.998
_diffrn_reflns_theta_full 25.242
_diffrn_reflns_theta_max 27.485
_diffrn_reflns_theta_min 3.029
_diffrn_source 'sealed tube'
_exptl_absorpt_coefficient_mu 0.089
_exptl_absorpt_correction_T_max 1.00
_exptl_absorpt_correction_T_min 0.750
_exptl_absorpt_correction_type multi-scan
_exptl_absorpt_process_details
;
Abscor. T. Higashi (2001). The Rigaku Corporation, Tokyo, Japan.
;
_exptl_crystal_colour yellow
_exptl_crystal_density_diffrn 1.339
_exptl_crystal_description prisms
_exptl_crystal_F_000 808
_exptl_crystal_size_max 0.160
_exptl_crystal_size_mid 0.090
_exptl_crystal_size_min 0.050
_refine_diff_density_max 0.231
_refine_diff_density_min -0.215
_refine_diff_density_rms 0.050
_refine_ls_extinction_method none
_refine_ls_goodness_of_fit_ref 1.064
_refine_ls_hydrogen_treatment constr
_refine_ls_matrix_type full
_refine_ls_number_parameters 265
_refine_ls_number_reflns 4365
_refine_ls_number_restraints 0
_refine_ls_restrained_S_all 1.064
_refine_ls_R_factor_all 0.0800
_refine_ls_R_factor_gt 0.0531
_refine_ls_shift/su_max 0.000
_refine_ls_shift/su_mean 0.000
_refine_ls_structure_factor_coef Fsqd
_refine_ls_weighting_details 'w=1/[\s^2^(Fo^2^)+(0.0512P)^2^+0.8241P] where P=(Fo^2^+2Fc^2^)/3'
_refine_ls_weighting_scheme calc
_refine_ls_wR_factor_gt 0.1120
_refine_ls_wR_factor_ref 0.1246
_reflns_Friedel_coverage 0.000
_reflns_number_gt 3235
_reflns_number_total 4365
_reflns_threshold_expression 'I > 2\s(I)'
_cod_data_source_file ja512306a_si_003.cif
_cod_data_source_block shelx
_cod_depositor_comments 'Adding full bibliography for 4123252--4123255.cif.'
_cod_database_code 4123254
_shelx_space_group_comment
;
The symmetry employed for this shelxl refinement is uniquely defined
by the following loop, which should always be used as a source of
symmetry information in preference to the above space-group names.
They are only intended as comments.
;
_shelx_estimated_absorpt_t_min 0.986
_shelx_estimated_absorpt_t_max 0.996
_shelxl_version_number 2013-4

loop_
_space_group_symop_operation_xyz
'x, y, z'
'-x+1/2, y+1/2, -z+1/2'
'-x, -y, -z'
'x-1/2, -y-1/2, z-1/2'

loop_
_atom_site_label
_atom_site_type_symbol
_atom_site_fract_x
_atom_site_fract_y
_atom_site_fract_z
_atom_site_U_iso_or_equiv
_atom_site_adp_type
_atom_site_occupancy
_atom_site_site_symmetry_order
_atom_site_calc_flag
_atom_site_refinement_flags_posn
_atom_site_refinement_flags_adp
C1 C 0.64979(19) 0.78604(12) 0.26877(11) 0.0182(4) Uani 1 1 d . .
C2 C 0.54409(19) 0.71371(12) 0.23555(11) 0.0174(4) Uani 1 1 d . .
C3 C 0.45374(19) 0.66373(11) 0.28699(11) 0.0167(4) Uani 1 1 d . .
C4 C 0.45035(19) 0.68958(12) 0.37870(11) 0.0170(4) Uani 1 1 d . .
C5 C 0.3395(2) 0.65565(12) 0.43420(12) 0.0190(4) Uani 1 1 d . .
C6 C 0.3537(2) 0.67610(13) 0.52269(12) 0.0233(4) Uani 1 1 d . .
H6 H 0.2827 0.6507 0.5602 0.028 Uiso 1 1 calc R U
C7 C 0.4713(2) 0.73367(14) 0.55725(12) 0.0261(4) Uani 1 1 d . .
H7 H 0.4816 0.7455 0.6185 0.031 Uiso 1 1 calc R U
C8 C 0.5729(2) 0.77374(13) 0.50386(12) 0.0227(4) Uani 1 1 d . .
H8 H 0.6500 0.8150 0.5279 0.027 Uiso 1 1 calc R U
C9 C 0.56253(19) 0.75357(12) 0.41379(11) 0.0175(4) Uani 1 1 d . .
C10 C 0.7774(2) 0.86342(14) 0.39544(13) 0.0306(5) Uani 1 1 d . .
H10A H 0.8357 0.8881 0.3483 0.046 Uiso 1 1 calc R U
H10B H 0.8463 0.8301 0.4381 0.046 Uiso 1 1 calc R U
H10C H 0.7285 0.9156 0.4245 0.046 Uiso 1 1 calc R U
C11 C 0.5469(2) 0.69440(12) 0.13925(12) 0.0202(4) Uani 1 1 d . .
C12 C 0.6668(2) 0.61253(15) 0.03041(13) 0.0303(5) Uani 1 1 d . .
H12A H 0.5856 0.5681 0.0117 0.046 Uiso 1 1 calc R U
H12B H 0.7662 0.5842 0.0216 0.046 Uiso 1 1 calc R U
H12C H 0.6546 0.6704 -0.0042 0.046 Uiso 1 1 calc R U
C13 C 0.37423(19) 0.57790(12) 0.24957(11) 0.0177(4) Uani 1 1 d . .
C14 C 0.4367(2) 0.48980(12) 0.26997(12) 0.0220(4) Uani 1 1 d . .
H14 H 0.5246 0.4853 0.3096 0.026 Uiso 1 1 calc R U
C15 C 0.3721(2) 0.40865(13) 0.23314(13) 0.0274(4) Uani 1 1 d . .
H15 H 0.4162 0.3490 0.2472 0.033 Uiso 1 1 calc R U
C16 C 0.2436(2) 0.41489(14) 0.17599(13) 0.0306(5) Uani 1 1 d . .
H16 H 0.1980 0.3593 0.1514 0.037 Uiso 1 1 calc R U
C17 C 0.1809(2) 0.50213(14) 0.15440(13) 0.0297(4) Uani 1 1 d . .
H17 H 0.0926 0.5062 0.1150 0.036 Uiso 1 1 calc R U
C18 C 0.2469(2) 0.58376(13) 0.19025(12) 0.0231(4) Uani 1 1 d . .
H18 H 0.2050 0.6435 0.1742 0.028 Uiso 1 1 calc R U
C19 C 0.19402(19) 0.61145(12) 0.39676(11) 0.0197(4) Uani 1 1 d . .
C20 C 0.1548(2) 0.51766(13) 0.41211(12) 0.0228(4) Uani 1 1 d . .
C21 C 0.0162(2) 0.48614(14) 0.37344(13) 0.0275(4) Uani 1 1 d . .
H21 H -0.0144 0.4228 0.3815 0.033 Uiso 1 1 calc R U
C22 C -0.0774(2) 0.54665(15) 0.32319(13) 0.0302(5) Uani 1 1 d . .
H22 H -0.1715 0.5254 0.2956 0.036 Uiso 1 1 calc R U
C23 C -0.0304(2) 0.63888(14) 0.31429(13) 0.0281(4) Uani 1 1 d . .
H23 H -0.0961 0.6809 0.2813 0.034 Uiso 1 1 calc R U
C24 C 0.2591(2) 0.45263(14) 0.46590(14) 0.0311(5) Uani 1 1 d . .
H24A H 0.2209 0.3880 0.4599 0.047 Uiso 1 1 calc R U
H24B H 0.2625 0.4716 0.5276 0.047 Uiso 1 1 calc R U
H24C H 0.3619 0.4560 0.4453 0.047 Uiso 1 1 calc R U
N1 N 0.66033(16) 0.79813(10) 0.35861(9) 0.0193(3) Uani 1 1 d . .
N2 N 0.10269(17) 0.67216(11) 0.34967(10) 0.0240(3) Uani 1 1 d . .
O1 O 0.73160(14) 0.83027(9) 0.22061(8) 0.0235(3) Uani 1 1 d . .
O2 O 0.45958(15) 0.72945(10) 0.08422(8) 0.0300(3) Uani 1 1 d . .
O3 O 0.65810(15) 0.63453(9) 0.12244(8) 0.0251(3) Uani 1 1 d . .

loop_
_atom_site_aniso_label
_atom_site_aniso_U_11
_atom_site_aniso_U_22
_atom_site_aniso_U_33
_atom_site_aniso_U_23
_atom_site_aniso_U_13
_atom_site_aniso_U_12
C1 0.0185(8) 0.0199(9) 0.0162(9) -0.0001(7) 0.0010(7) 0.0026(7)
C2 0.0180(8) 0.0195(8) 0.0146(8) 0.0003(7) -0.0006(7) 0.0023(7)
C3 0.0161(8) 0.0176(8) 0.0162(8) 0.0006(7) -0.0004(6) 0.0036(7)
C4 0.0189(8) 0.0177(8) 0.0144(9) 0.0001(7) 0.0007(7) 0.0049(7)
C5 0.0206(9) 0.0177(8) 0.0191(9) 0.0008(7) 0.0026(7) 0.0046(7)
C6 0.0244(10) 0.0285(10) 0.0178(9) 0.0032(8) 0.0062(7) 0.0036(8)
C7 0.0299(10) 0.0337(10) 0.0146(9) -0.0022(8) 0.0009(8) 0.0051(8)
C8 0.0244(9) 0.0255(9) 0.0178(9) -0.0033(7) -0.0012(7) 0.0018(8)
C9 0.0189(9) 0.0187(8) 0.0147(8) 0.0004(7) 0.0005(7) 0.0038(7)
C10 0.0298(11) 0.0371(11) 0.0244(10) -0.0029(9) -0.0020(8) -0.0127(9)
C11 0.0215(9) 0.0210(9) 0.0185(9) 0.0001(7) 0.0044(7) -0.0034(7)
C12 0.0395(12) 0.0318(11) 0.0207(10) -0.0068(8) 0.0091(8) -0.0014(9)
C13 0.0206(9) 0.0202(8) 0.0129(8) -0.0002(7) 0.0052(7) 0.0005(7)
C14 0.0220(9) 0.0233(9) 0.0212(9) -0.0003(7) 0.0053(7) 0.0019(7)
C15 0.0362(11) 0.0200(9) 0.0274(11) -0.0027(8) 0.0126(9) -0.0012(8)
C16 0.0403(12) 0.0268(10) 0.0258(11) -0.0097(8) 0.0096(9) -0.0134(9)
C17 0.0287(10) 0.0393(11) 0.0206(10) -0.0046(8) -0.0012(8) -0.0086(9)
C18 0.0257(10) 0.0258(9) 0.0175(9) 0.0011(7) 0.0005(7) -0.0014(8)
C19 0.0181(9) 0.0239(9) 0.0179(9) 0.0010(7) 0.0064(7) 0.0038(7)
C20 0.0233(9) 0.0236(9) 0.0225(10) 0.0001(7) 0.0091(7) 0.0032(7)
C21 0.0260(10) 0.0257(10) 0.0319(11) -0.0002(8) 0.0099(8) -0.0041(8)
C22 0.0185(9) 0.0397(11) 0.0326(11) -0.0029(9) 0.0042(8) -0.0033(8)
C23 0.0186(9) 0.0364(11) 0.0293(11) 0.0010(9) 0.0024(8) 0.0062(8)
C24 0.0334(11) 0.0282(10) 0.0326(11) 0.0061(9) 0.0086(9) 0.0066(9)
N1 0.0199(7) 0.0222(7) 0.0158(7) -0.0020(6) -0.0001(6) -0.0026(6)
N2 0.0220(8) 0.0250(8) 0.0253(8) 0.0019(7) 0.0024(6) 0.0042(6)
O1 0.0229(7) 0.0280(7) 0.0198(7) 0.0015(5) 0.0022(5) -0.0046(5)
O2 0.0302(7) 0.0422(8) 0.0172(7) 0.0006(6) -0.0018(6) 0.0060(6)
O3 0.0297(7) 0.0287(7) 0.0173(7) -0.0028(5) 0.0038(5) 0.0044(6)

loop_
_atom_type_symbol
_atom_type_description
_atom_type_scat_dispersion_real
_atom_type_scat_dispersion_imag
_atom_type_scat_source
C C 0.0033 0.0016 'International Tables Vol C Tables 4.2.6.8 and 6.1.1.4'
H H 0.0000 0.0000 'International Tables Vol C Tables 4.2.6.8 and 6.1.1.4'
N N 0.0061 0.0033 'International Tables Vol C Tables 4.2.6.8 and 6.1.1.4'
O O 0.0106 0.0060 'International Tables Vol C Tables 4.2.6.8 and 6.1.1.4'

loop_
_geom_angle_atom_site_label_1
_geom_angle_atom_site_label_2
_geom_angle_atom_site_label_3
_geom_angle
O1 C1 N1 121.99(15)
O1 C1 C2 122.36(16)
N1 C1 C2 115.53(15)
C3 C2 C1 123.58(16)
C3 C2 C11 121.72(15)
C1 C2 C11 114.64(15)
C2 C3 C4 118.80(15)
C2 C3 C13 118.67(15)
C4 C3 C13 122.20(15)
C9 C4 C5 118.61(15)
C9 C4 C3 117.71(15)
C5 C4 C3 123.66(15)
C6 C5 C4 119.81(16)
C6 C5 C19 118.41(16)
C4 C5 C19 121.04(15)
C5 C6 C7 120.49(17)
C5 C6 H6 119.8
C7 C6 H6 119.8
C8 C7 C6 120.89(17)
C8 C7 H7 119.6
C6 C7 H7 119.6
C7 C8 C9 119.97(17)
C7 C8 H8 120.0
C9 C8 H8 120.0
N1 C9 C8 120.08(16)
N1 C9 C4 120.15(15)
C8 C9 C4 119.75(16)
N1 C10 H10A 109.5
N1 C10 H10B 109.5
H10A C10 H10B 109.5
N1 C10 H10C 109.5
H10A C10 H10C 109.5
H10B C10 H10C 109.5
O2 C11 O3 124.51(16)
O2 C11 C2 123.73(16)
O3 C11 C2 111.75(15)
O3 C12 H12A 109.5
O3 C12 H12B 109.5
H12A C12 H12B 109.5
O3 C12 H12C 109.5
H12A C12 H12C 109.5
H12B C12 H12C 109.5
C18 C13 C14 119.02(16)
C18 C13 C3 122.11(16)
C14 C13 C3 118.70(15)
C15 C14 C13 120.87(17)
C15 C14 H14 119.6
C13 C14 H14 119.6
C16 C15 C14 119.74(18)
C16 C15 H15 120.1
C14 C15 H15 120.1
C15 C16 C17 120.07(18)
C15 C16 H16 120.0
C17 C16 H16 120.0
C16 C17 C18 120.27(18)
C16 C17 H17 119.9
C18 C17 H17 119.9
C17 C18 C13 119.99(18)
C17 C18 H18 120.0
C13 C18 H18 120.0
N2 C19 C20 123.58(17)
N2 C19 C5 113.18(15)
C20 C19 C5 123.19(16)
C21 C20 C19 117.00(17)
C21 C20 C24 121.07(17)
C19 C20 C24 121.92(17)
C22 C21 C20 120.29(18)
C22 C21 H21 119.9
C20 C21 H21 119.9
C23 C22 C21 118.21(18)
C23 C22 H22 120.9
C21 C22 H22 120.9
N2 C23 C22 123.59(18)
N2 C23 H23 118.2
C22 C23 H23 118.2
C20 C24 H24A 109.5
C20 C24 H24B 109.5
H24A C24 H24B 109.5
C20 C24 H24C 109.5
H24A C24 H24C 109.5
H24B C24 H24C 109.5
C1 N1 C9 123.00(14)
C1 N1 C10 117.06(14)
C9 N1 C10 119.91(15)
C23 N2 C19 117.28(16)
C11 O3 C12 114.58(14)

loop_
_geom_bond_atom_site_label_1
_geom_bond_atom_site_label_2
_geom_bond_distance
C1 O1 1.238(2)
C1 N1 1.382(2)
C1 C2 1.452(2)
C2 C3 1.359(2)
C2 C11 1.502(2)
C3 C4 1.454(2)
C3 C13 1.498(2)
C4 C9 1.418(2)
C4 C5 1.423(2)
C5 C6 1.382(3)
C5 C19 1.500(2)
C6 C7 1.392(3)
C6 H6 0.9500
C7 C8 1.378(3)
C7 H7 0.9500
C8 C9 1.405(2)
C8 H8 0.9500
C9 N1 1.400(2)
C10 N1 1.467(2)
C10 H10A 0.9800
C10 H10B 0.9800
C10 H10C 0.9800
C11 O2 1.205(2)
C11 O3 1.335(2)
C12 O3 1.451(2)
C12 H12A 0.9800
C12 H12B 0.9800
C12 H12C 0.9800
C13 C18 1.392(2)
C13 C14 1.393(2)
C14 C15 1.386(3)
C14 H14 0.9500
C15 C16 1.381(3)
C15 H15 0.9500
C16 C17 1.386(3)
C16 H16 0.9500
C17 C18 1.391(3)
C17 H17 0.9500
C18 H18 0.9500
C19 N2 1.350(2)
C19 C20 1.400(3)
C20 C21 1.390(3)
C20 C24 1.504(3)
C21 C22 1.384(3)
C21 H21 0.9500
C22 C23 1.384(3)
C22 H22 0.9500
C23 N2 1.339(2)
C23 H23 0.9500
C24 H24A 0.9800
C24 H24B 0.9800
C24 H24C 0.9800

loop_
_geom_torsion_atom_site_label_1
_geom_torsion_atom_site_label_2
_geom_torsion_atom_site_label_3
_geom_torsion_atom_site_label_4
_geom_torsion
O1 C1 C2 C3 179.58(16)
N1 C1 C2 C3 3.6(2)
O1 C1 C2 C11 2.4(2)
N1 C1 C2 C11 -173.62(14)
C1 C2 C3 C4 6.4(2)
C11 C2 C3 C4 -176.64(15)
C1 C2 C3 C13 -167.28(15)
C11 C2 C3 C13 9.7(2)
C2 C3 C4 C9 -11.8(2)
C13 C3 C4 C9 161.64(15)
C2 C3 C4 C5 167.02(16)
C13 C3 C4 C5 -19.6(2)
C9 C4 C5 C6 -7.8(2)
C3 C4 C5 C6 173.41(16)
C9 C4 C5 C19 162.17(15)
C3 C4 C5 C19 -16.6(2)
C4 C5 C6 C7 3.3(3)
C19 C5 C6 C7 -166.95(16)
C5 C6 C7 C8 2.0(3)
C6 C7 C8 C9 -2.7(3)
C7 C8 C9 N1 176.53(16)
C7 C8 C9 C4 -2.0(3)
C5 C4 C9 N1 -171.38(15)
C3 C4 C9 N1 7.5(2)
C5 C4 C9 C8 7.2(2)
C3 C4 C9 C8 -173.98(15)
C3 C2 C11 O2 86.7(2)
C1 C2 C11 O2 -96.1(2)
C3 C2 C11 O3 -93.74(19)
C1 C2 C11 O3 83.52(18)
C2 C3 C13 C18 -75.4(2)
C4 C3 C13 C18 111.23(19)
C2 C3 C13 C14 99.83(19)
C4 C3 C13 C14 -73.6(2)
C18 C13 C14 C15 -1.0(3)
C3 C13 C14 C15 -176.40(16)
C13 C14 C15 C16 -0.5(3)
C14 C15 C16 C17 1.1(3)
C15 C16 C17 C18 -0.1(3)
C16 C17 C18 C13 -1.5(3)
C14 C13 C18 C17 2.0(3)
C3 C13 C18 C17 177.21(16)
C6 C5 C19 N2 105.00(19)
C4 C5 C19 N2 -65.1(2)
C6 C5 C19 C20 -72.7(2)
C4 C5 C19 C20 117.20(19)
N2 C19 C20 C21 2.4(3)
C5 C19 C20 C21 179.82(16)
N2 C19 C20 C24 -179.23(17)
C5 C19 C20 C24 -1.8(3)
C19 C20 C21 C22 -0.7(3)
C24 C20 C21 C22 -179.15(18)
C20 C21 C22 C23 -1.2(3)
C21 C22 C23 N2 1.9(3)
O1 C1 N1 C9 175.73(15)
C2 C1 N1 C9 -8.3(2)
O1 C1 N1 C10 -2.3(2)
C2 C1 N1 C10 173.72(15)
C8 C9 N1 C1 -175.78(16)
C4 C9 N1 C1 2.8(2)
C8 C9 N1 C10 2.2(2)
C4 C9 N1 C10 -179.26(16)
C22 C23 N2 C19 -0.4(3)
C20 C19 N2 C23 -1.8(3)
C5 C19 N2 C23 -179.51(15)
O2 C11 O3 C12 -0.6(2)
C2 C11 O3 C12 179.78(14)
